data_2310092
loop_
_publ_author_name
'Frueh, A.J.jr.'

_publ_section_title
;
 Confirmation of the structure of chromium boride, Cr B
;
_journal_name_full 'Acta Crystallographica (1,1948-23,1967)'
_journal_page_first 66
_journal_page_last 67
_journal_paper_doi 10.1107/S0365110X51000118
_journal_volume 4
_journal_year 1951
_chemical_formula_sum 'B Cr'
_chemical_name_systematic 'Cr B'
_space_group_IT_number 63
_symmetry_space_group_name_Hall '-C 2c 2'
_symmetry_space_group_name_H-M 'C m c m'
_cell_angle_alpha 90
_cell_angle_beta 90
_cell_angle_gamma 90
_cell_formula_units_Z 4
_cell_length_a 2.96
_cell_length_b 7.81
_cell_length_c 2.94
_cell_volume 67.966
_citation_journal_id_ASTM ACCRA9
_cod_data_source_file boron0-1_168.cif
_cod_data_source_block B1Cr1
_cod_original_cell_volume 67.96574
_cod_original_formula_sum 'B1 Cr1'
_cod_database_code 2310092

loop_
_symmetry_equiv_pos_as_xyz
x,y,z
-x,-y,z+1/2
x,-y,-z
-x,y,-z+1/2
-x,-y,-z
x,y,-z-1/2
-x,y,z
x,-y,z-1/2
x+1/2,y+1/2,z
-x+1/2,-y+1/2,z+1/2
x+1/2,-y+1/2,-z
-x+1/2,y+1/2,-z+1/2
-x+1/2,-y+1/2,-z
x+1/2,y+1/2,-z-1/2
-x+1/2,y+1/2,z
x+1/2,-y+1/2,z-1/2

loop_
_atom_site_label
_atom_site_type_symbol
_atom_site_fract_x
_atom_site_fract_y
_atom_site_fract_z
_atom_site_occupancy
_atom_site_U_iso_or_equiv
B1 B-3 0 0.45 0.25 1 0.0
Cr1 Cr+3 0 0.146 0.25 1 0.0
